data_4033657
loop_
_publ_author_name
'George, Josemon'
'Sherburn, Michael S.'

_publ_section_title
;
 Diene-Transmissive Enantioselective Diels-Alder Reactions and Sequences
 Involving Substituted Dendralenes.
;
_journal_name_full 'The Journal of organic chemistry'
_journal_paper_doi 10.1021/acs.joc.9b02296
_journal_year 2019
_chemical_absolute_configuration ad
_chemical_compound_source local
_chemical_formula_moiety 'C18 H24 O4'
_chemical_formula_sum 'C18 H24 O4'
_chemical_formula_weight 304.39
_space_group_IT_number 4
_space_group_name_Hall 'P 2yb'
_space_group_name_H-M_alt 'P 1 21 1'
_symmetry_cell_setting monoclinic
_symmetry_space_group_name_Hall 'P 2yb'
_symmetry_space_group_name_H-M 'P 1 21 1'
_atom_sites_solution_hydrogens difmap
_atom_sites_solution_primary direct
_audit_creation_date 16-02-08
_audit_creation_method CRYSTALS_ver_14.40
_audit_update_record
;
2016-02-09 - Report on C18 H24 O4
             by Anthony C. Willis
             for Josemon George and Mick Sherburn


2016-02-09 - details of refinement in _refine_special_details below


2016-02-09 - passes checkcif tests with minor warnings
;
_cell_angle_alpha 90
_cell_angle_beta 103.8053(14)
_cell_angle_gamma 90
_cell_formula_units_Z 2
_cell_length_a 7.1640(1)
_cell_length_b 10.8451(1)
_cell_length_c 10.6270(1)
_cell_measurement_reflns_used 10060
_cell_measurement_temperature 150
_cell_measurement_theta_max 72
_cell_measurement_theta_min 4
_cell_volume 801.806(16)
_computing_cell_refinement 'CrysAlisPro (Agilent Technologies, 2015)'
_computing_data_collection
;
CrysAlisPro, Agilent Technologies,
Version 1.171.37.35h (release 09-02-2015 CrysAlis171 .NET)
(compiled Feb 9 2015,16:26:32)
;
_computing_data_reduction 'CrysAlisPro (Agilent Technologies, 2015)'
_computing_molecular_graphics 'PLATON (Spek, 2008)'
_computing_publication_material 'CRYSTALS (Betteridge et al., 2003)'
_computing_structure_refinement 'CRYSTALS (Betteridge et al., 2003)'
_computing_structure_solution 'SIR92 (Altomare et al., 1994)'
_diffrn_ambient_temperature 150
_diffrn_measured_fraction_theta_full 0.999
_diffrn_measured_fraction_theta_max 0.995
_diffrn_measurement_device Area
_diffrn_measurement_device_type 'SuperNova, Dual, Cu at zero, EosS2'
_diffrn_measurement_method \w
_diffrn_radiation_monochromator mirror
_diffrn_radiation_source 'Supernova (Cu) X-ray Source'
_diffrn_radiation_type 'Cu K\a'
_diffrn_radiation_wavelength 1.54184
_diffrn_reflns_av_R_equivalents 0.018
_diffrn_reflns_limit_h_max 8
_diffrn_reflns_limit_h_min -8
_diffrn_reflns_limit_k_max 11
_diffrn_reflns_limit_k_min -13
_diffrn_reflns_limit_l_max 13
_diffrn_reflns_limit_l_min -13
_diffrn_reflns_number 12636
_diffrn_reflns_theta_full 71.129
_diffrn_reflns_theta_max 72.581
_diffrn_reflns_theta_min 4.284
_diffrn_standards_number 0
_exptl_absorpt_coefficient_mu 0.711
_exptl_absorpt_correction_T_max 0.95
_exptl_absorpt_correction_T_min 0.84
_exptl_absorpt_correction_type multi-scan
_exptl_absorpt_process_details
;
CrysAlisPro, Agilent Technologies,
Version 1.171.37.35h (release 09-02-2015 CrysAlis171 .NET)
(compiled Feb 9 2015,16:26:32)
Empirical absorption correction using spherical harmonics,
 implemented in SCALE3 ABSPACK scaling algorithm.
;
_exptl_crystal_colour colourless
_exptl_crystal_density_diffrn 1.261
_exptl_crystal_density_method 'not measured'
_exptl_crystal_description plate
_exptl_crystal_F_000 328
_exptl_crystal_size_max 0.293
_exptl_crystal_size_mid 0.209
_exptl_crystal_size_min 0.067
_refine_diff_density_max 0.11
_refine_diff_density_min -0.14
_refine_ls_abs_structure_details 'Flack (1983), 1183 Friedel-pairs'
_refine_ls_abs_structure_Flack 0.08(12)
_refine_ls_extinction_method None
_refine_ls_goodness_of_fit_ref 1.0046
_refine_ls_hydrogen_treatment refxyz
_refine_ls_matrix_type full
_refine_ls_number_parameters 272
_refine_ls_number_reflns 2850
_refine_ls_number_restraints 1
_refine_ls_R_factor_all 0.0245
_refine_ls_R_factor_gt 0.0242
_refine_ls_shift/su_max 0.0044360
_refine_ls_shift/su_mean 0.0006100
_refine_ls_structure_factor_coef Fsqd
_refine_ls_weighting_details
;
 Method= Modified Sheldrick 
 w=1/[\s^2^(F^2^) + ( 0.04P)^2^ + 0.10P] 
 ,where P=(max(Fo^2^,0) + 2Fc^2^)/3 
;
_refine_ls_weighting_scheme calc
_refine_ls_wR_factor_all 0.0629
_refine_ls_wR_factor_gt 0.0625
_refine_ls_wR_factor_ref 0.0629
_reflns_limit_h_max 8
_reflns_limit_h_min -8
_reflns_limit_k_max 11
_reflns_limit_k_min -13
_reflns_limit_l_max 13
_reflns_limit_l_min 0
_reflns_number_gt 2819
_reflns_number_total 2850
_reflns_threshold_expression I>2.0\s(I)
_oxford_diffrn_Wilson_B_factor 1.96
_oxford_diffrn_Wilson_scale 0.01
_oxford_refine_ls_r_factor_ref 0.0245
_oxford_refine_ls_scale 9.5(3)
_oxford_reflns_number_all 2850
_oxford_reflns_threshold_expression_ref I>-10.0\s(I)
_oxford_structure_analysis_title 'Z:\she1604SN\Tony_she1604SN_data At 17:30 on'
_cod_data_source_file jo9b02296_si_002.cif
_cod_data_source_block she1604SN
_cod_original_sg_symbol_Hall 'P 2yb '
_cod_original_sg_symbol_H-M 'P 1 21 1 '
_cod_database_code 4033657

loop_
_symmetry_equiv_pos_as_xyz
x,y,z
-x,y+1/2,-z

loop_
_atom_site_label
_atom_site_type_symbol
_atom_site_fract_x
_atom_site_fract_y
_atom_site_fract_z
_atom_site_U_iso_or_equiv
_atom_site_occupancy
_atom_site_adp_type
O1 O 0.24103(13) 0.85339(11) 0.48895(8) 0.0264 1.0000 Uani
O2 O 0.11571(12) 0.62274(11) 0.40945(8) 0.0250 1.0000 Uani
O3 O 0.24965(13) 0.42671(11) 0.54910(8) 0.0269 1.0000 Uani
O4 O 0.90706(14) 0.87223(12) 0.73193(9) 0.0297 1.0000 Uani
C1 C 0.70697(17) 0.59935(14) 0.97592(10) 0.0241 1.0000 Uani
C2 C 0.8274(2) 0.50400(15) 1.01073(12) 0.0282 1.0000 Uani
C3 C 0.9840(2) 0.46857(15) 0.94699(13) 0.0317 1.0000 Uani
C4 C 0.97076(19) 0.53689(15) 0.81932(13) 0.0278 1.0000 Uani
C5 C 0.91849(16) 0.67207(14) 0.83229(11) 0.0228 1.0000 Uani
C6 C 0.71911(16) 0.68433(13) 0.86451(10) 0.0202 1.0000 Uani
C7 C 0.55219(16) 0.66620(14) 0.74607(11) 0.0199 1.0000 Uani
C8 C 0.47592(16) 0.76922(13) 0.67385(11) 0.0209 1.0000 Uani
C9 C 0.33053(16) 0.75645(13) 0.56159(11) 0.0205 1.0000 Uani
C10 C 0.26378(15) 0.63940(14) 0.51791(11) 0.0199 1.0000 Uani
C11 C 0.33391(17) 0.53655(13) 0.59375(11) 0.0202 1.0000 Uani
C12 C 0.47848(17) 0.54986(14) 0.70746(11) 0.0212 1.0000 Uani
C13 C 0.56172(19) 0.62554(16) 1.04912(12) 0.0335 1.0000 Uani
C14 C 0.4370(2) 0.71779(18) 1.02875(14) 0.0398 1.0000 Uani
C15 C 0.93573(18) 0.74398(14) 0.71316(12) 0.0265 1.0000 Uani
C16 C 0.26400(19) 0.97220(14) 0.54911(12) 0.0270 1.0000 Uani
C17 C 0.1598(2) 0.65959(15) 0.28975(12) 0.0312 1.0000 Uani
C18 C 0.2906(2) 0.32265(14) 0.63394(13) 0.0290 1.0000 Uani
H1 H 0.877(2) 0.9102(19) 0.657(2) 0.0456 1.0000 Uiso
H21 H 0.820(2) 0.4562(16) 1.0852(17) 0.0346 1.0000 Uiso
H31 H 1.108(2) 0.4860(16) 1.0085(16) 0.0384 1.0000 Uiso
H32 H 0.973(2) 0.3749(17) 0.9311(16) 0.0386 1.0000 Uiso
H41 H 1.093(2) 0.5290(16) 0.7945(15) 0.0339 1.0000 Uiso
H42 H 0.871(2) 0.4950(16) 0.7480(16) 0.0326 1.0000 Uiso
H51 H 1.014(2) 0.7084(15) 0.9061(15) 0.0266 1.0000 Uiso
H61 H 0.7089(19) 0.7707(14) 0.8950(13) 0.0201 1.0000 Uiso
H81 H 0.519(2) 0.8506(15) 0.7003(14) 0.0247 1.0000 Uiso
H121 H 0.528(2) 0.4772(15) 0.7582(14) 0.0249 1.0000 Uiso
H131 H 0.557(3) 0.5649(17) 1.1219(16) 0.0398 1.0000 Uiso
H141 H 0.343(3) 0.7344(18) 1.0816(17) 0.0475 1.0000 Uiso
H142 H 0.431(3) 0.7799(19) 0.9610(19) 0.0481 1.0000 Uiso
H151 H 1.065(2) 0.7284(15) 0.6987(15) 0.0336 1.0000 Uiso
H152 H 0.837(2) 0.7142(16) 0.6348(16) 0.0301 1.0000 Uiso
H161 H 0.169(3) 1.0240(18) 0.4939(17) 0.0407 1.0000 Uiso
H162 H 0.395(3) 1.0066(17) 0.5544(16) 0.0399 1.0000 Uiso
H163 H 0.233(2) 0.9702(16) 0.6345(17) 0.0382 1.0000 Uiso
H171 H 0.049(3) 0.6334(18) 0.2216(19) 0.0466 1.0000 Uiso
H172 H 0.185(3) 0.7471(19) 0.2862(17) 0.0473 1.0000 Uiso
H173 H 0.285(3) 0.6159(17) 0.2797(18) 0.0495 1.0000 Uiso
H181 H 0.203(3) 0.2599(18) 0.5959(17) 0.0432 1.0000 Uiso
H182 H 0.278(2) 0.3449(17) 0.7213(17) 0.0414 1.0000 Uiso
H183 H 0.425(3) 0.2958(18) 0.6420(16) 0.0419 1.0000 Uiso

loop_
_atom_site_aniso_label
_atom_site_aniso_U_11
_atom_site_aniso_U_22
_atom_site_aniso_U_33
_atom_site_aniso_U_23
_atom_site_aniso_U_13
_atom_site_aniso_U_12
O1 0.0318(4) 0.0179(4) 0.0249(4) 0.0027(3) -0.0027(3) 0.0041(3)
O2 0.0233(4) 0.0281(5) 0.0201(4) 0.0033(3) -0.0018(3) -0.0036(4)
O3 0.0331(5) 0.0180(4) 0.0247(4) 0.0004(3) -0.0028(3) -0.0048(4)
O4 0.0383(5) 0.0222(5) 0.0260(4) 0.0030(4) 0.0023(4) -0.0048(4)
C1 0.0251(6) 0.0259(6) 0.0181(5) 0.0011(5) -0.0009(4) -0.0054(5)
C2 0.0328(6) 0.0248(7) 0.0226(6) 0.0035(5) -0.0022(5) -0.0046(5)
C3 0.0341(7) 0.0239(7) 0.0324(6) 0.0024(5) -0.0015(5) 0.0043(6)
C4 0.0267(6) 0.0253(7) 0.0307(6) 0.0001(5) 0.0050(5) 0.0049(5)
C5 0.0208(5) 0.0217(6) 0.0243(5) -0.0011(5) 0.0022(4) -0.0007(5)
C6 0.0219(5) 0.0170(6) 0.0195(5) -0.0004(4) 0.0004(4) -0.0007(4)
C7 0.0200(5) 0.0209(6) 0.0185(5) 0.0004(4) 0.0039(4) 0.0004(4)
C8 0.0228(5) 0.0176(6) 0.0214(5) -0.0003(4) 0.0038(4) -0.0008(5)
C9 0.0216(5) 0.0188(6) 0.0209(5) 0.0028(5) 0.0049(4) 0.0025(5)
C10 0.0171(5) 0.0239(6) 0.0180(5) 0.0001(4) 0.0031(4) -0.0002(4)
C11 0.0211(5) 0.0179(6) 0.0217(5) -0.0017(4) 0.0055(4) -0.0025(4)
C12 0.0222(5) 0.0200(6) 0.0201(5) 0.0020(5) 0.0028(4) 0.0006(5)
C13 0.0337(7) 0.0448(9) 0.0210(5) 0.0034(5) 0.0046(5) -0.0057(7)
C14 0.0358(7) 0.0562(10) 0.0298(7) 0.0023(7) 0.0125(6) 0.0067(7)
C15 0.0274(6) 0.0237(6) 0.0289(6) 0.0001(5) 0.0079(5) -0.0009(5)
C16 0.0318(7) 0.0196(6) 0.0284(6) 0.0013(5) 0.0046(5) 0.0037(5)
C17 0.0414(7) 0.0306(7) 0.0185(6) 0.0030(5) 0.0006(5) -0.0060(6)
C18 0.0365(7) 0.0178(7) 0.0290(6) 0.0015(5) 0.0003(5) -0.0037(5)

loop_
_atom_type_symbol
_atom_type_scat_dispersion_real
_atom_type_scat_dispersion_imag
_atom_type_scat_Cromer_Mann_a1
_atom_type_scat_Cromer_Mann_b1
_atom_type_scat_Cromer_Mann_a2
_atom_type_scat_Cromer_Mann_b2
_atom_type_scat_Cromer_Mann_a3
_atom_type_scat_Cromer_Mann_b3
_atom_type_scat_Cromer_Mann_a4
_atom_type_scat_Cromer_Mann_b4
_atom_type_scat_Cromer_Mann_c
_atom_type_scat_source
C 0.0181 0.0091 2.3100 20.8439 1.0200 10.2075 1.5886 0.5687 0.8650 51.6512 0.2156 'International Tables Vol C 4.2.6.8 and 6.1.1.4'
H 0.0000 0.0000 0.4930 10.5109 0.3229 26.1257 0.1402 3.1424 0.0408 57.7998 0.0030 'International Tables Vol C 4.2.6.8 and 6.1.1.4'
O 0.0492 0.0322 3.0485 13.2771 2.2868 5.7011 1.5463 0.3239 0.8670 32.9089 0.2508 'International Tables Vol C 4.2.6.8 and 6.1.1.4'

loop_
_geom_angle_atom_site_label_1
_geom_angle_atom_site_label_2
_geom_angle_atom_site_label_3
_geom_angle
_geom_angle_publ_flag
C9 O1 C16 116.82(9) yes
C10 O2 C17 114.53(9) yes
C11 O3 C18 117.46(9) yes
C15 O4 H1 110.1(13) no
C2 C1 C6 122.01(11) yes
C2 C1 C13 119.59(12) yes
C6 C1 C13 118.38(11) yes
C1 C2 C3 125.24(12) yes
C1 C2 H21 118.9(10) no
C3 C2 H21 115.7(10) no
C2 C3 C4 112.58(11) yes
C2 C3 H31 107.9(9) no
C4 C3 H31 110.4(10) no
C2 C3 H32 106.8(9) no
C4 C3 H32 110.3(9) no
H31 C3 H32 108.7(14) no
C3 C4 C5 110.47(11) yes
C3 C4 H41 109.1(9) no
C5 C4 H41 111.3(10) no
C3 C4 H42 109.2(9) no
C5 C4 H42 110.5(10) no
H41 C4 H42 106.2(13) no
C4 C5 C6 111.13(10) yes
C4 C5 C15 110.34(10) yes
C6 C5 C15 113.74(10) yes
C4 C5 H51 108.4(9) no
C6 C5 H51 106.8(8) no
C15 C5 H51 106.1(9) no
C5 C6 C1 110.30(10) yes
C5 C6 C7 112.82(9) yes
C1 C6 C7 112.63(9) yes
C5 C6 H61 107.1(8) no
C1 C6 H61 107.1(8) no
C7 C6 H61 106.5(8) no
C6 C7 C8 118.57(10) yes
C6 C7 C12 121.80(10) yes
C8 C7 C12 119.61(10) yes
C7 C8 C9 120.55(11) yes
C7 C8 H81 121.6(9) no
C9 C8 H81 117.8(9) no
C8 C9 O1 124.13(11) yes
C8 C9 C10 120.18(10) yes
O1 C9 C10 115.68(10) yes
C9 C10 O2 122.07(10) yes
C9 C10 C11 119.11(10) yes
O2 C10 C11 118.44(10) yes
C10 C11 O3 115.26(10) yes
C10 C11 C12 120.40(11) yes
O3 C11 C12 124.33(11) yes
C11 C12 C7 119.94(11) yes
C11 C12 H121 119.5(9) no
C7 C12 H121 120.6(9) no
C1 C13 C14 126.55(13) yes
C1 C13 H131 115.5(10) no
C14 C13 H131 118.0(10) no
C13 C14 H141 124.6(11) no
C13 C14 H142 123.4(11) no
H141 C14 H142 112.0(16) no
C5 C15 O4 109.96(10) yes
C5 C15 H151 107.9(9) no
O4 C15 H151 111.1(10) no
C5 C15 H152 110.2(9) no
O4 C15 H152 109.4(10) no
H151 C15 H152 108.2(12) no
O1 C16 H161 105.2(11) no
O1 C16 H162 111.6(10) no
H161 C16 H162 109.6(15) no
O1 C16 H163 111.4(10) no
H161 C16 H163 106.9(14) no
H162 C16 H163 111.8(14) no
O2 C17 H171 105.3(11) no
O2 C17 H172 112.9(10) no
H171 C17 H172 112.3(16) no
O2 C17 H173 109.9(10) no
H171 C17 H173 110.9(15) no
H172 C17 H173 105.5(14) no
O3 C18 H181 106.4(11) no
O3 C18 H182 110.5(11) no
H181 C18 H182 112.3(14) no
O3 C18 H183 109.6(11) no
H181 C18 H183 110.8(15) no
H182 C18 H183 107.2(14) no

loop_
_geom_bond_atom_site_label_1
_geom_bond_atom_site_label_2
_geom_bond_distance
_geom_bond_publ_flag
O1 C9 1.3697(14) yes
O1 C16 1.4303(15) yes
O2 C10 1.3795(13) yes
O2 C17 1.4385(15) yes
O3 C11 1.3682(14) yes
O3 C18 1.4306(15) yes
O4 C15 1.4269(16) yes
O4 H1 0.88(2) no
C1 C2 1.3409(19) yes
C1 C6 1.5192(15) yes
C1 C13 1.4679(18) yes
C2 C3 1.492(2) yes
C2 H21 0.959(17) no
C3 C4 1.5288(19) yes
C3 H31 0.990(17) no
C3 H32 1.030(19) no
C4 C5 1.5275(18) yes
C4 H41 0.977(16) no
C4 H42 1.017(17) no
C5 C6 1.5519(15) yes
C5 C15 1.5169(17) yes
C5 H51 0.991(16) no
C6 C7 1.5280(15) yes
C6 H61 0.999(15) no
C7 C8 1.3913(16) yes
C7 C12 1.3912(17) yes
C8 C9 1.3908(15) yes
C8 H81 0.955(16) no
C9 C10 1.3962(16) yes
C10 C11 1.3975(16) yes
C11 C12 1.3987(16) yes
C12 H121 0.972(16) no
C13 C14 1.324(2) yes
C13 H131 1.021(18) no
C14 H141 0.989(18) no
C14 H142 0.98(2) no
C15 H151 0.989(16) no
C15 H152 1.007(17) no
C16 H161 0.97(2) no
C16 H162 0.996(18) no
C16 H163 0.985(17) no
C17 H171 0.979(19) no
C17 H172 0.97(2) no
C17 H173 1.044(19) no
C18 H181 0.95(2) no
C18 H182 0.984(18) no
C18 H183 0.988(18) no

loop_
_geom_contact_atom_site_label_1
_geom_contact_atom_site_label_2
_geom_contact_distance
_geom_contact_site_symmetry_2
_geom_contact_publ_flag
O1 O2 2.7230(16) . no
O1 C17 2.9410(18) . no
O2 O3 2.6388(15) . no
O2 O4 3.0900(17) 2_646 no
O2 C16 3.2910(17) 2_546 no
O3 O4 2.9881(13) 2_646 no
O3 C15 3.4194(17) 2_646 no
O4 C8 3.2030(16) . no
O4 C17 3.153(2) 2_656 no
O4 C7 3.4148(18) . no
O4 C2 3.2645(17) 2_757 no
C4 C12 3.4452(19) . no
C7 C14 3.3469(19) . no
C8 C15 3.2317(18) . no
C9 C15 3.5758(18) 1_455 no

loop_
_geom_hbond_atom_site_label_D
_geom_hbond_atom_site_label_H
_geom_hbond_atom_site_label_A
_geom_hbond_site_symmetry_A
_geom_hbond_angle_DHA
_geom_hbond_distance_DH
_geom_hbond_distance_HA
_geom_hbond_distance_DA
_geom_hbond_publ_flag
O4 H1 O2 2_656 134.1(16) 0.88(2) 2.42(2) 3.0900(19) yes
O4 H1 O3 2_656 155.5(18) 0.88(2) 2.17(2) 2.9880(19) yes

loop_
_geom_torsion_atom_site_label_1
_geom_torsion_atom_site_label_2
_geom_torsion_atom_site_label_3
_geom_torsion_atom_site_label_4
_geom_torsion
_geom_torsion_publ_flag
C16 O1 C9 C8 -16.34(17) no
C16 O1 C9 C10 162.21(11) no
C17 O2 C10 C9 66.37(16) no
C17 O2 C10 C11 -120.79(13) no
C18 O3 C11 C10 -169.04(11) no
C18 O3 C11 C12 10.12(18) no
C6 C1 C2 C3 -0.4(2) no
C13 C1 C2 C3 -178.62(13) no
C2 C1 C6 C5 -18.43(17) no
C2 C1 C6 C7 108.60(14) no
C13 C1 C6 C5 159.86(12) no
C13 C1 C6 C7 -73.12(15) no
C2 C1 C13 C14 178.04(15) no
C6 C1 C13 C14 -0.3(2) no
C1 C2 C3 C4 -11.3(2) no
C2 C3 C4 C5 41.37(16) no
C3 C4 C5 C6 -61.66(13) no
C3 C4 C5 C15 171.21(11) no
C4 C5 C6 C1 48.81(13) no
C4 C5 C6 C7 -78.11(14) no
C15 C5 C6 C1 174.06(11) no
C15 C5 C6 C7 47.14(16) no
C4 C5 C15 O4 -173.75(10) no
C6 C5 C15 O4 60.59(14) no
C1 C6 C7 C8 142.73(12) no
C1 C6 C7 C12 -38.79(16) no
C5 C6 C7 C8 -91.60(14) no
C5 C6 C7 C12 86.88(15) no
C6 C7 C8 C9 176.71(11) no
C12 C7 C8 C9 -1.80(18) no
C6 C7 C12 C11 -175.89(11) no
C8 C7 C12 C11 2.58(18) no
C7 C8 C9 O1 176.43(11) no
C7 C8 C9 C10 -2.06(18) no
O1 C9 C10 O2 -0.74(16) no
O1 C9 C10 C11 -173.54(10) no
C8 C9 C10 O2 177.88(10) no
C8 C9 C10 C11 5.07(17) no
O2 C10 C11 O3 1.84(16) no
O2 C10 C11 C12 -177.36(11) no
C9 C10 C11 O3 174.90(10) no
C9 C10 C11 C12 -4.30(18) no
O3 C11 C12 C7 -178.63(11) no
C10 C11 C12 C7 0.49(18) no
